data_7706360
loop_
_publ_author_name
'Brunecker, Carina'
'Arrowsmith, Merle'
'M\"ussig, Jonas H'
'B\"ohnke, Julian'
'Stoy, Andreas'
'He\&s, Merlin'
'Hofmann, Alexander'
'Lenczyk, Carsten'
'Lichtenberg, Crispin'
'Ramler, Jacqueline'
'Rempel, Anna'
'Braunschweig, Holger'

_publ_section_title
;
 Synthesis and characterisation of boranediyl- and diboranediyl-bridged
 diplatinum A-frame complexes.
;
_journal_issue 10
_journal_name_full 'Dalton transactions (Cambridge, England : 2003)'
_journal_page_first 3506
_journal_page_last 3515
_journal_paper_doi 10.1039/d0dt03855e
_journal_volume 50
_journal_year 2021
_chemical_formula_moiety 'C14 H40 B2 Cl2 N2 P4 Pt2'
_chemical_formula_sum 'C14 H40 B2 Cl2 N2 P4 Pt2'
_chemical_formula_weight 843.06
_chemical_properties_physical 'Air-sensitive,Moisture-sensitive,Heat-sensitive,rapidly decomposes in solution'
_space_group_crystal_system tetragonal
_space_group_IT_number 88
_space_group_name_Hall '-I 4ad'
_space_group_name_H-M_alt 'I 41/a :2'
_atom_sites_solution_hydrogens geom
_atom_sites_solution_primary dual
_atom_sites_solution_secondary difmap
_audit_creation_method SHELXL-2014/7
_audit_update_record
;
2020-11-06 deposited with the CCDC.	2021-01-08 downloaded from the CCDC.
;
_cell_angle_alpha 90
_cell_angle_beta 90
_cell_angle_gamma 90
_cell_formula_units_Z 16
_cell_length_a 17.179(3)
_cell_length_b 17.179
_cell_length_c 36.881(13)
_cell_measurement_reflns_used 6184
_cell_measurement_temperature 100(2)
_cell_measurement_theta_max 26.71
_cell_measurement_theta_min 2.21
_cell_volume 10884(4)
_computing_cell_refinement 'Saint+ ver. V8.37A (Bruker AXS)'
_computing_data_collection 'APEX2 ver. 2014.9 (Bruker AXS)'
_computing_data_reduction 'Saint+ ver. V8.37A (Bruker AXS)'
_computing_molecular_graphics 'ShelXLe (Huebschle et all, 2011)'
_computing_publication_material 'SHELXL-2014/7 (Sheldrick, 2014)'
_computing_structure_refinement 'SHELXL-2014/7 (Sheldrick, 2014)'
_computing_structure_solution 'SHELXT (Sheldrick, 2014)'
_diffrn_ambient_temperature 100(2)
_diffrn_detector 'CMOS area detector (Photon 100)'
_diffrn_detector_area_resol_mean 10.24
_diffrn_measured_fraction_theta_full 0.998
_diffrn_measured_fraction_theta_max 0.998
_diffrn_measurement_device_type 'Bruker D8 Quest'
_diffrn_measurement_method '\f and \w scans'
_diffrn_radiation_monochromator 'multi-layer mirror'
_diffrn_radiation_type MoK\a
_diffrn_radiation_wavelength 0.71073
_diffrn_reflns_av_R_equivalents 0.0493
_diffrn_reflns_av_unetI/netI 0.0546
_diffrn_reflns_Laue_measured_fraction_full 0.998
_diffrn_reflns_Laue_measured_fraction_max 0.998
_diffrn_reflns_limit_h_max 21
_diffrn_reflns_limit_h_min -19
_diffrn_reflns_limit_k_max 21
_diffrn_reflns_limit_k_min -15
_diffrn_reflns_limit_l_max 34
_diffrn_reflns_limit_l_min -46
_diffrn_reflns_number 20858
_diffrn_reflns_point_group_measured_fraction_full 0.998
_diffrn_reflns_point_group_measured_fraction_max 0.998
_diffrn_reflns_theta_full 26.000
_diffrn_reflns_theta_max 26.372
_diffrn_reflns_theta_min 2.008
_diffrn_source 'microfocus sealed tube (Incoatec ImS)'
_exptl_absorpt_coefficient_mu 10.706
_exptl_absorpt_correction_T_max 0.6199
_exptl_absorpt_correction_T_min 0.4606
_exptl_absorpt_correction_type multi-scan
_exptl_absorpt_process_details 'SadAbs 2016/2 (Bruker AXS)'
_exptl_crystal_colour orange
_exptl_crystal_density_diffrn 2.058
_exptl_crystal_description plate
_exptl_crystal_F_000 6368
_exptl_crystal_recrystallization_method 'Re-crystallisation from solvent: CH2Cl2/pentane'
_exptl_crystal_size_max 0.08
_exptl_crystal_size_mid 0.06
_exptl_crystal_size_min 0.04
_refine_diff_density_max 2.320
_refine_diff_density_min -0.860
_refine_diff_density_rms 0.180
_refine_ls_extinction_method none
_refine_ls_goodness_of_fit_ref 1.022
_refine_ls_hydrogen_treatment constr
_refine_ls_matrix_type full
_refine_ls_number_parameters 247
_refine_ls_number_reflns 5558
_refine_ls_number_restraints 0
_refine_ls_restrained_S_all 1.022
_refine_ls_R_factor_all 0.0515
_refine_ls_R_factor_gt 0.0295
_refine_ls_shift/su_max 0.005
_refine_ls_shift/su_mean 0.000
_refine_ls_structure_factor_coef Fsqd
_refine_ls_weighting_details 'w=1/[\s^2^(Fo^2^)+(0.0206P)^2^] where P=(Fo^2^+2Fc^2^)/3'
_refine_ls_weighting_scheme calc
_refine_ls_wR_factor_gt 0.0520
_refine_ls_wR_factor_ref 0.0562
_reflns_Friedel_coverage 0.000
_reflns_number_gt 4321
_reflns_number_total 5558
_reflns_threshold_expression 'I > 2\s(I)'
_cod_data_source_file d0dt03855e2.cif
_cod_data_source_block JoMu222_CaBr_a
_cod_depositor_comments 'Adding full bibliography for 7706356--7706368.cif.'
_cod_original_cell_volume 10885(5)
_cod_original_sg_symbol_H-M 'I 41/a'
_cod_database_code 7706360
_shelx_shelxl_version_number 2014/7
_shelx_space_group_comment
;
The symmetry employed for this shelxl refinement is uniquely defined
by the following loop, which should always be used as a source of
symmetry information in preference to the above space-group names.
They are only intended as comments.
;
_shelx_estimated_absorpt_t_min 0.481
_shelx_estimated_absorpt_t_max 0.674

loop_
_space_group_symop_operation_xyz
'x, y, z'
'-x+1/2, -y, z+1/2'
'-y+3/4, x+1/4, z+1/4'
'y+3/4, -x+3/4, z+3/4'
'x+1/2, y+1/2, z+1/2'
'-x+1, -y+1/2, z+1'
'-y+5/4, x+3/4, z+3/4'
'y+5/4, -x+5/4, z+5/4'
'-x, -y, -z'
'x-1/2, y, -z-1/2'
'y-3/4, -x-1/4, -z-1/4'
'-y-3/4, x-3/4, -z-3/4'
'-x+1/2, -y+1/2, -z+1/2'
'x, y+1/2, -z'
'y-1/4, -x+1/4, -z+1/4'
'-y-1/4, x-1/4, -z-1/4'

loop_
_atom_site_label
_atom_site_type_symbol
_atom_site_fract_x
_atom_site_fract_y
_atom_site_fract_z
_atom_site_U_iso_or_equiv
_atom_site_adp_type
_atom_site_occupancy
_atom_site_site_symmetry_order
_atom_site_calc_flag
_atom_site_refinement_flags_posn
_atom_site_refinement_flags_adp
_atom_site_refinement_flags_occupancy
_atom_site_disorder_assembly
_atom_site_disorder_group
Pt1 Pt 0.74785(2) 0.58152(2) 0.56214(2) 0.01068(6) Uani 1 1 d . . . . .
Cl1 Cl 0.77466(8) 0.66639(8) 0.61611(4) 0.0252(4) Uani 1 1 d . . . . .
C1 C 0.9536(3) 0.3573(3) 0.59037(16) 0.0231(15) Uani 1 1 d . . . . .
H1A H 1.0065 0.3786 0.5913 0.035 Uiso 1 1 calc R U . . .
H1B H 0.9478 0.3251 0.5686 0.035 Uiso 1 1 calc R U . . .
H1C H 0.9442 0.3255 0.6120 0.035 Uiso 1 1 calc R U . . .
P1 P 0.88366(8) 0.43700(8) 0.58892(4) 0.0154(3) Uani 1 1 d . . . . .
N1 N 0.7943(3) 0.3639(2) 0.50694(12) 0.0175(11) Uani 1 1 d . . . . .
B1 B 0.7574(4) 0.4174(4) 0.5305(2) 0.0198(16) Uani 1 1 d . . . . .
Pt2 Pt 0.75505(2) 0.40043(2) 0.58548(2) 0.01150(6) Uani 1 1 d . . . . .
Cl2 Cl 0.75569(8) 0.37416(8) 0.65237(4) 0.0224(3) Uani 1 1 d . . . . .
P2 P 0.87098(8) 0.58539(8) 0.54084(4) 0.0134(3) Uani 1 1 d . . . . .
N2 N 0.6760(3) 0.5297(2) 0.49045(12) 0.0183(11) Uani 1 1 d . . . . .
C2 C 0.8184(3) 0.2862(3) 0.51749(16) 0.0223(14) Uani 1 1 d . . . . .
H2A H 0.7926 0.2478 0.5019 0.034 Uiso 1 1 calc R U . . .
H2B H 0.8039 0.2769 0.5428 0.034 Uiso 1 1 calc R U . . .
H2C H 0.8750 0.2814 0.5149 0.034 Uiso 1 1 calc R U . . .
B2 B 0.7230(4) 0.5086(3) 0.51995(18) 0.0154(14) Uani 1 1 d . . . . .
P3 P 0.62624(8) 0.37992(8) 0.57831(4) 0.0146(3) Uani 1 1 d . . . . .
C3 C 0.8135(3) 0.3780(3) 0.46904(15) 0.0228(14) Uani 1 1 d . . . . .
H3A H 0.7919 0.3362 0.4541 0.034 Uiso 1 1 calc R U . . .
H3B H 0.8702 0.3794 0.4661 0.034 Uiso 1 1 calc R U . . .
H3C H 0.7914 0.4280 0.4614 0.034 Uiso 1 1 calc R U . . .
C4 C 0.6494(4) 0.6092(3) 0.48288(16) 0.0287(16) Uani 1 1 d . . . . .
H4A H 0.6646 0.6239 0.4582 0.043 Uiso 1 1 calc R U . . .
H4B H 0.6731 0.6452 0.5003 0.043 Uiso 1 1 calc R U . . .
H4C H 0.5926 0.6116 0.4851 0.043 Uiso 1 1 calc R U . . .
P4 P 0.62434(8) 0.55926(8) 0.58377(4) 0.0127(3) Uani 1 1 d . . . . .
C7 C 0.9328(3) 0.6604(3) 0.56023(16) 0.0235(14) Uani 1 1 d . . . . .
H7A H 0.9866 0.6523 0.5523 0.035 Uiso 1 1 calc R U . . .
H7B H 0.9302 0.6578 0.5867 0.035 Uiso 1 1 calc R U . . .
H7C H 0.9148 0.7117 0.5521 0.035 Uiso 1 1 calc R U . . .
C6 C 0.9218(3) 0.4939(3) 0.55105(15) 0.0159(13) Uani 1 1 d . . . . .
H6A H 0.9206 0.4609 0.5291 0.019 Uiso 1 1 calc R U . . .
H6B H 0.9770 0.5062 0.5562 0.019 Uiso 1 1 calc R U . . .
C5 C 0.9078(3) 0.4941(3) 0.62857(15) 0.0239(14) Uani 1 1 d . . . . .
H5A H 0.8774 0.5423 0.6285 0.036 Uiso 1 1 calc R U . . .
H5B H 0.9634 0.5067 0.6282 0.036 Uiso 1 1 calc R U . . .
H5C H 0.8957 0.4642 0.6505 0.036 Uiso 1 1 calc R U . . .
C8 C 0.8887(3) 0.5933(3) 0.49245(14) 0.0195(13) Uani 1 1 d . . . . .
H8A H 0.9449 0.5929 0.4879 0.029 Uiso 1 1 calc R U . . .
H8B H 0.8664 0.6420 0.4834 0.029 Uiso 1 1 calc R U . . .
H8C H 0.8645 0.5492 0.4799 0.029 Uiso 1 1 calc R U . . .
C9 C 0.5948(3) 0.3155(3) 0.54229(16) 0.0263(15) Uani 1 1 d . . . . .
H9A H 0.5379 0.3167 0.5405 0.039 Uiso 1 1 calc R U . . .
H9B H 0.6119 0.2623 0.5476 0.039 Uiso 1 1 calc R U . . .
H9C H 0.6175 0.3326 0.5193 0.039 Uiso 1 1 calc R U . . .
C10 C 0.5745(3) 0.3413(3) 0.61719(16) 0.0270(15) Uani 1 1 d . . . . .
H10A H 0.5185 0.3407 0.6121 0.040 Uiso 1 1 calc R U . . .
H10B H 0.5846 0.3742 0.6384 0.040 Uiso 1 1 calc R U . . .
H10C H 0.5924 0.2882 0.6221 0.040 Uiso 1 1 calc R U . . .
C11 C 0.5755(3) 0.4708(3) 0.56706(14) 0.0139(12) Uani 1 1 d . . . . .
H11A H 0.5223 0.4688 0.5774 0.017 Uiso 1 1 calc R U . . .
H11B H 0.5703 0.4745 0.5404 0.017 Uiso 1 1 calc R U . . .
C12 C 0.5523(3) 0.6348(3) 0.57465(16) 0.0218(14) Uani 1 1 d . . . . .
H12A H 0.5028 0.6206 0.5861 0.033 Uiso 1 1 calc R U . . .
H12B H 0.5449 0.6398 0.5484 0.033 Uiso 1 1 calc R U . . .
H12C H 0.5706 0.6844 0.5846 0.033 Uiso 1 1 calc R U . . .
C13 C 0.6191(3) 0.5497(3) 0.63256(15) 0.0213(14) Uani 1 1 d . . . . .
H13A H 0.5661 0.5351 0.6396 0.032 Uiso 1 1 calc R U . . .
H13B H 0.6328 0.5995 0.6439 0.032 Uiso 1 1 calc R U . . .
H13C H 0.6557 0.5094 0.6406 0.032 Uiso 1 1 calc R U . . .
C14 C 0.6445(4) 0.4751(3) 0.46387(17) 0.0331(17) Uani 1 1 d . . . . .
H14A H 0.6577 0.4928 0.4394 0.050 Uiso 1 1 calc R U . . .
H14B H 0.5877 0.4726 0.4664 0.050 Uiso 1 1 calc R U . . .
H14C H 0.6668 0.4234 0.4680 0.050 Uiso 1 1 calc R U . . .

loop_
_atom_site_aniso_label
_atom_site_aniso_U_11
_atom_site_aniso_U_22
_atom_site_aniso_U_33
_atom_site_aniso_U_23
_atom_site_aniso_U_13
_atom_site_aniso_U_12
Pt1 0.00996(11) 0.00834(10) 0.01373(13) -0.00136(9) 0.00041(9) 0.00068(9)
Cl1 0.0245(8) 0.0218(7) 0.0292(9) -0.0145(7) 0.0039(7) -0.0059(7)
C1 0.011(3) 0.019(3) 0.039(4) 0.013(3) 0.005(3) 0.004(2)
P1 0.0106(7) 0.0168(7) 0.0189(9) 0.0030(7) -0.0008(7) 0.0007(6)
N1 0.025(3) 0.010(2) 0.018(3) -0.001(2) 0.000(2) 0.003(2)
B1 0.009(3) 0.020(3) 0.031(4) -0.005(3) -0.008(3) 0.002(3)
Pt2 0.00988(11) 0.01059(11) 0.01402(13) 0.00159(9) 0.00150(10) 0.00217(9)
Cl2 0.0241(8) 0.0267(8) 0.0165(8) 0.0061(6) 0.0029(6) 0.0063(7)
P2 0.0119(7) 0.0108(7) 0.0174(9) -0.0003(7) 0.0010(6) 0.0005(6)
N2 0.025(3) 0.014(2) 0.016(3) -0.001(2) -0.006(2) 0.003(2)
C2 0.028(3) 0.012(3) 0.027(4) -0.008(3) 0.007(3) 0.003(3)
B2 0.015(3) 0.012(3) 0.019(4) 0.002(3) 0.003(3) 0.000(3)
P3 0.0111(7) 0.0105(7) 0.0222(9) 0.0010(6) 0.0027(6) 0.0002(6)
C3 0.021(3) 0.028(3) 0.019(4) -0.001(3) 0.003(3) 0.008(3)
C4 0.045(4) 0.019(3) 0.022(4) 0.005(3) -0.002(3) 0.009(3)
P4 0.0104(7) 0.0121(7) 0.0157(9) -0.0021(6) 0.0000(6) 0.0015(6)
C7 0.020(3) 0.015(3) 0.036(4) -0.005(3) 0.000(3) -0.008(3)
C6 0.011(3) 0.016(3) 0.020(4) 0.003(3) 0.005(2) 0.001(2)
C5 0.021(3) 0.036(4) 0.015(4) -0.003(3) -0.002(3) 0.000(3)
C8 0.020(3) 0.016(3) 0.023(4) 0.001(3) 0.005(3) 0.005(3)
C9 0.020(3) 0.018(3) 0.041(4) -0.010(3) 0.001(3) -0.004(3)
C10 0.023(3) 0.018(3) 0.040(4) 0.010(3) 0.007(3) 0.002(3)
C11 0.010(3) 0.018(3) 0.014(3) 0.001(2) -0.001(2) 0.000(2)
C12 0.017(3) 0.018(3) 0.031(4) -0.004(3) 0.004(3) 0.005(3)
C13 0.020(3) 0.024(3) 0.020(4) -0.004(3) 0.001(3) 0.000(3)
C14 0.041(4) 0.030(4) 0.028(4) -0.008(3) -0.008(3) 0.011(3)

loop_
_atom_type_symbol
_atom_type_description
_atom_type_scat_dispersion_real
_atom_type_scat_dispersion_imag
_atom_type_scat_source
C C 0.0033 0.0016 'International Tables Vol C Tables 4.2.6.8 and 6.1.1.4'
H H 0.0000 0.0000 'International Tables Vol C Tables 4.2.6.8 and 6.1.1.4'
B B 0.0013 0.0007 'International Tables Vol C Tables 4.2.6.8 and 6.1.1.4'
N N 0.0061 0.0033 'International Tables Vol C Tables 4.2.6.8 and 6.1.1.4'
P P 0.1023 0.0942 'International Tables Vol C Tables 4.2.6.8 and 6.1.1.4'
Cl Cl 0.1484 0.1585 'International Tables Vol C Tables 4.2.6.8 and 6.1.1.4'
Pt Pt -1.7033 8.3905 'International Tables Vol C Tables 4.2.6.8 and 6.1.1.4'

loop_
_geom_angle_atom_site_label_1
_geom_angle_atom_site_label_2
_geom_angle_atom_site_label_3
_geom_angle
_geom_angle_site_symmetry_1
_geom_angle_site_symmetry_3
_geom_angle_publ_flag
B2 Pt1 P2 87.08(18) . . ?
B2 Pt1 P4 88.24(18) . . ?
P2 Pt1 P4 172.11(5) . . ?
B2 Pt1 Cl1 177.03(18) . . ?
P2 Pt1 Cl1 94.98(5) . . ?
P4 Pt1 Cl1 89.47(5) . . ?
B2 Pt1 Pt2 67.70(18) . . ?
P2 Pt1 Pt2 94.88(4) . . ?
P4 Pt1 Pt2 77.45(3) . . ?
Cl1 Pt1 Pt2 109.94(4) . . ?
P1 C1 H1A 109.5 . . ?
P1 C1 H1B 109.5 . . ?
H1A C1 H1B 109.5 . . ?
P1 C1 H1C 109.5 . . ?
H1A C1 H1C 109.5 . . ?
H1B C1 H1C 109.5 . . ?
C5 P1 C1 103.4(3) . . ?
C5 P1 C6 104.2(3) . . ?
C1 P1 C6 100.8(2) . . ?
C5 P1 Pt2 114.38(19) . . ?
C1 P1 Pt2 115.46(18) . . ?
C6 P1 Pt2 116.65(18) . . ?
B1 N1 C2 124.1(5) . . ?
B1 N1 C3 125.7(5) . . ?
C2 N1 C3 110.3(4) . . ?
N1 B1 B2 127.3(6) . . ?
N1 B1 Pt2 121.6(4) . . ?
B2 B1 Pt2 110.3(4) . . ?
B1 Pt2 P3 85.74(17) . . ?
B1 Pt2 P1 89.80(18) . . ?
P3 Pt2 P1 172.31(5) . . ?
B1 Pt2 Cl2 177.42(18) . . ?
P3 Pt2 Cl2 95.25(5) . . ?
P1 Pt2 Cl2 89.47(5) . . ?
B1 Pt2 Pt1 66.41(18) . . ?
P3 Pt2 Pt1 94.68(4) . . ?
P1 Pt2 Pt1 77.79(4) . . ?
Cl2 Pt2 Pt1 115.82(3) . . ?
C8 P2 C7 103.6(3) . . ?
C8 P2 C6 100.7(2) . . ?
C7 P2 C6 104.4(3) . . ?
C8 P2 Pt1 120.10(18) . . ?
C7 P2 Pt1 115.56(19) . . ?
C6 P2 Pt1 110.42(17) . . ?
B2 N2 C14 124.6(5) . . ?
B2 N2 C4 124.6(5) . . ?
C14 N2 C4 110.8(4) . . ?
N1 C2 H2A 109.5 . . ?
N1 C2 H2B 109.5 . . ?
H2A C2 H2B 109.5 . . ?
N1 C2 H2C 109.5 . . ?
H2A C2 H2C 109.5 . . ?
H2B C2 H2C 109.5 . . ?
N2 B2 B1 127.6(5) . . ?
N2 B2 Pt1 123.5(4) . . ?
B1 B2 Pt1 108.3(4) . . ?
C9 P3 C10 102.1(3) . . ?
C9 P3 C11 102.2(3) . . ?
C10 P3 C11 104.9(3) . . ?
C9 P3 Pt2 118.30(19) . . ?
C10 P3 Pt2 116.4(2) . . ?
C11 P3 Pt2 111.08(17) . . ?
N1 C3 H3A 109.5 . . ?
N1 C3 H3B 109.5 . . ?
H3A C3 H3B 109.5 . . ?
N1 C3 H3C 109.5 . . ?
H3A C3 H3C 109.5 . . ?
H3B C3 H3C 109.5 . . ?
N2 C4 H4A 109.5 . . ?
N2 C4 H4B 109.5 . . ?
H4A C4 H4B 109.5 . . ?
N2 C4 H4C 109.5 . . ?
H4A C4 H4C 109.5 . . ?
H4B C4 H4C 109.5 . . ?
C13 P4 C12 102.4(3) . . ?
C13 P4 C11 103.6(3) . . ?
C12 P4 C11 102.5(2) . . ?
C13 P4 Pt1 113.94(19) . . ?
C12 P4 Pt1 116.34(19) . . ?
C11 P4 Pt1 116.21(18) . . ?
P2 C7 H7A 109.5 . . ?
P2 C7 H7B 109.5 . . ?
H7A C7 H7B 109.5 . . ?
P2 C7 H7C 109.5 . . ?
H7A C7 H7C 109.5 . . ?
H7B C7 H7C 109.5 . . ?
P1 C6 P2 116.4(3) . . ?
P1 C6 H6A 108.2 . . ?
P2 C6 H6A 108.2 . . ?
P1 C6 H6B 108.2 . . ?
P2 C6 H6B 108.2 . . ?
H6A C6 H6B 107.3 . . ?
P1 C5 H5A 109.5 . . ?
P1 C5 H5B 109.5 . . ?
H5A C5 H5B 109.5 . . ?
P1 C5 H5C 109.5 . . ?
H5A C5 H5C 109.5 . . ?
H5B C5 H5C 109.5 . . ?
P2 C8 H8A 109.5 . . ?
P2 C8 H8B 109.5 . . ?
H8A C8 H8B 109.5 . . ?
P2 C8 H8C 109.5 . . ?
H8A C8 H8C 109.5 . . ?
H8B C8 H8C 109.5 . . ?
P3 C9 H9A 109.5 . . ?
P3 C9 H9B 109.5 . . ?
H9A C9 H9B 109.5 . . ?
P3 C9 H9C 109.5 . . ?
H9A C9 H9C 109.5 . . ?
H9B C9 H9C 109.5 . . ?
P3 C10 H10A 109.5 . . ?
P3 C10 H10B 109.5 . . ?
H10A C10 H10B 109.5 . . ?
P3 C10 H10C 109.5 . . ?
H10A C10 H10C 109.5 . . ?
H10B C10 H10C 109.5 . . ?
P3 C11 P4 114.2(3) . . ?
P3 C11 H11A 108.7 . . ?
P4 C11 H11A 108.7 . . ?
P3 C11 H11B 108.7 . . ?
P4 C11 H11B 108.7 . . ?
H11A C11 H11B 107.6 . . ?
P4 C12 H12A 109.5 . . ?
P4 C12 H12B 109.5 . . ?
H12A C12 H12B 109.5 . . ?
P4 C12 H12C 109.5 . . ?
H12A C12 H12C 109.5 . . ?
H12B C12 H12C 109.5 . . ?
P4 C13 H13A 109.5 . . ?
P4 C13 H13B 109.5 . . ?
H13A C13 H13B 109.5 . . ?
P4 C13 H13C 109.5 . . ?
H13A C13 H13C 109.5 . . ?
H13B C13 H13C 109.5 . . ?
N2 C14 H14A 109.5 . . ?
N2 C14 H14B 109.5 . . ?
H14A C14 H14B 109.5 . . ?
N2 C14 H14C 109.5 . . ?
H14A C14 H14C 109.5 . . ?
H14B C14 H14C 109.5 . . ?

loop_
_geom_bond_atom_site_label_1
_geom_bond_atom_site_label_2
_geom_bond_distance
_geom_bond_site_symmetry_2
_geom_bond_publ_flag
Pt1 B2 2.043(6) . ?
Pt1 P2 2.2576(14) . ?
Pt1 P4 2.2989(14) . ?
Pt1 Cl1 2.5100(15) . ?
Pt1 Pt2 3.2305(3) . ?
C1 P1 1.823(5) . ?
C1 H1A 0.9800 . ?
C1 H1B 0.9800 . ?
C1 H1C 0.9800 . ?
P1 C5 1.809(5) . ?
P1 C6 1.826(5) . ?
P1 Pt2 2.3004(14) . ?
N1 B1 1.416(8) . ?
N1 C2 1.450(6) . ?
N1 C3 1.456(7) . ?
B1 B2 1.720(9) . ?
B1 Pt2 2.048(7) . ?
Pt2 P3 2.2563(14) . ?
Pt2 Cl2 2.5080(17) . ?
P2 C8 1.816(5) . ?
P2 C7 1.816(5) . ?
P2 C6 1.837(5) . ?
N2 B2 1.402(8) . ?
N2 C14 1.461(7) . ?
N2 C4 1.466(6) . ?
C2 H2A 0.9800 . ?
C2 H2B 0.9800 . ?
C2 H2C 0.9800 . ?
P3 C9 1.811(5) . ?
P3 C10 1.812(5) . ?
P3 C11 1.836(5) . ?
C3 H3A 0.9800 . ?
C3 H3B 0.9800 . ?
C3 H3C 0.9800 . ?
C4 H4A 0.9800 . ?
C4 H4B 0.9800 . ?
C4 H4C 0.9800 . ?
P4 C13 1.809(6) . ?
P4 C12 1.824(5) . ?
P4 C11 1.842(5) . ?
C7 H7A 0.9800 . ?
C7 H7B 0.9800 . ?
C7 H7C 0.9800 . ?
C6 H6A 0.9900 . ?
C6 H6B 0.9900 . ?
C5 H5A 0.9800 . ?
C5 H5B 0.9800 . ?
C5 H5C 0.9800 . ?
C8 H8A 0.9800 . ?
C8 H8B 0.9800 . ?
C8 H8C 0.9800 . ?
C9 H9A 0.9800 . ?
C9 H9B 0.9800 . ?
C9 H9C 0.9800 . ?
C10 H10A 0.9800 . ?
C10 H10B 0.9800 . ?
C10 H10C 0.9800 . ?
C11 H11A 0.9900 . ?
C11 H11B 0.9900 . ?
C12 H12A 0.9800 . ?
C12 H12B 0.9800 . ?
C12 H12C 0.9800 . ?
C13 H13A 0.9800 . ?
C13 H13B 0.9800 . ?
C13 H13C 0.9800 . ?
C14 H14A 0.9800 . ?
C14 H14B 0.9800 . ?
C14 H14C 0.9800 . ?

loop_
_geom_torsion_atom_site_label_1
_geom_torsion_atom_site_label_2
_geom_torsion_atom_site_label_3
_geom_torsion_atom_site_label_4
_geom_torsion
_geom_torsion_site_symmetry_1
_geom_torsion_site_symmetry_2
_geom_torsion_site_symmetry_3
_geom_torsion_site_symmetry_4
_geom_torsion_publ_flag
C2 N1 B1 B2 -176.8(5) . . . . ?
C3 N1 B1 B2 3.1(9) . . . . ?
C2 N1 B1 Pt2 13.8(7) . . . . ?
C3 N1 B1 Pt2 -166.3(4) . . . . ?
C14 N2 B2 B1 3.2(9) . . . . ?
C4 N2 B2 B1 -179.3(6) . . . . ?
C14 N2 B2 Pt1 -167.1(4) . . . . ?
C4 N2 B2 Pt1 10.4(8) . . . . ?
N1 B1 B2 N2 48.1(9) . . . . ?
Pt2 B1 B2 N2 -141.5(5) . . . . ?
N1 B1 B2 Pt1 -140.5(5) . . . . ?
Pt2 B1 B2 Pt1 30.0(5) . . . . ?
C5 P1 C6 P2 -69.9(4) . . . . ?
C1 P1 C6 P2 -176.9(3) . . . . ?
Pt2 P1 C6 P2 57.2(3) . . . . ?
C8 P2 C6 P1 -150.9(3) . . . . ?
C7 P2 C6 P1 101.8(3) . . . . ?
Pt1 P2 C6 P1 -23.0(4) . . . . ?
C9 P3 C11 P4 -153.6(3) . . . . ?
C10 P3 C11 P4 100.1(3) . . . . ?
Pt2 P3 C11 P4 -26.5(3) . . . . ?
C13 P4 C11 P3 -65.0(3) . . . . ?
C12 P4 C11 P3 -171.2(3) . . . . ?
Pt1 P4 C11 P3 60.8(3) . . . . ?
